data_4029922
loop_
_publ_author_name
'He, Xinwei'
'Shang, Yongjia'
'Yu, Zhiyu'
'Fang, Mei'
'Zhou, Yao'
'Han, Guang'
'Wu, Fuli'

_publ_section_title
;
 FeCl3-Catalyzed Four-Component Nucleophilic Addition/Intermolecular
 Cyclization Yielding Polysubstituted Pyridine Derivatives.
;
_journal_issue 18
_journal_name_full 'The Journal of organic chemistry'
_journal_page_first 8882
_journal_page_last 8888
_journal_paper_doi 10.1021/jo5014383
_journal_volume 79
_journal_year 2014
_chemical_formula_sum 'C23 H21 N3 O2'
_chemical_formula_weight 371.43
_chemical_name_systematic
;

 ?

;
_space_group_IT_number 2
_symmetry_cell_setting triclinic
_symmetry_space_group_name_Hall '-P 1'
_symmetry_space_group_name_H-M 'P -1'
_atom_sites_solution_hydrogens geom
_atom_sites_solution_primary direct
_atom_sites_solution_secondary difmap
_audit_creation_method SHELXL-97
_cell_angle_alpha 88.9640(10)
_cell_angle_beta 76.2410(10)
_cell_angle_gamma 66.2420(10)
_cell_formula_units_Z 2
_cell_length_a 8.2291(8)
_cell_length_b 9.9232(10)
_cell_length_c 13.4701(13)
_cell_measurement_reflns_used 4145
_cell_measurement_temperature 293(2)
_cell_measurement_theta_max 0.00
_cell_measurement_theta_min 0.00
_cell_volume 974.11(17)
_computing_cell_refinement 'Bruker SMART'
_computing_data_collection 'Bruker SMART'
_computing_data_reduction 'Bruker SAINT'
_computing_molecular_graphics 'Bruker SHELXTL'
_computing_publication_material 'Bruker SHELXTL'
_computing_structure_refinement 'SHELXL-97 (Sheldrick, 1997)'
_computing_structure_solution 'SHELXS-97 (Sheldrick, 1990)'
_diffrn_ambient_temperature 293(2)
_diffrn_measured_fraction_theta_full 0.968
_diffrn_measured_fraction_theta_max 0.968
_diffrn_measurement_device_type 'CCD area detector'
_diffrn_measurement_method 'phi and omega scans'
_diffrn_radiation_monochromator graphite
_diffrn_radiation_source 'fine-focus sealed tube'
_diffrn_radiation_type MoK\a
_diffrn_radiation_wavelength 0.71073
_diffrn_reflns_av_R_equivalents 0.0186
_diffrn_reflns_av_sigmaI/netI 0.0261
_diffrn_reflns_limit_h_max 10
_diffrn_reflns_limit_h_min -10
_diffrn_reflns_limit_k_max 12
_diffrn_reflns_limit_k_min -12
_diffrn_reflns_limit_l_max 17
_diffrn_reflns_limit_l_min -17
_diffrn_reflns_number 8445
_diffrn_reflns_theta_full 27.65
_diffrn_reflns_theta_max 27.65
_diffrn_reflns_theta_min 1.56
_exptl_absorpt_coefficient_mu 0.082
_exptl_absorpt_correction_T_max 0.9902
_exptl_absorpt_correction_T_min 0.9861
_exptl_absorpt_correction_type multi-scan
_exptl_crystal_colour colorless
_exptl_crystal_density_diffrn 1.266
_exptl_crystal_density_method 'not measured'
_exptl_crystal_description blcok
_exptl_crystal_F_000 392
_exptl_crystal_size_max 0.17
_exptl_crystal_size_mid 0.14
_exptl_crystal_size_min 0.12
_refine_diff_density_max 0.250
_refine_diff_density_min -0.220
_refine_diff_density_rms 0.041
_refine_ls_extinction_method none
_refine_ls_goodness_of_fit_ref 1.037
_refine_ls_hydrogen_treatment constr
_refine_ls_matrix_type full
_refine_ls_number_parameters 256
_refine_ls_number_reflns 4388
_refine_ls_number_restraints 0
_refine_ls_restrained_S_all 1.037
_refine_ls_R_factor_all 0.0666
_refine_ls_R_factor_gt 0.0494
_refine_ls_shift/su_max 0.000
_refine_ls_shift/su_mean 0.000
_refine_ls_structure_factor_coef Fsqd
_refine_ls_weighting_details 'calc w=1/[\s^2^(Fo^2^)+(0.0737P)^2^+0.2137P] where P=(Fo^2^+2Fc^2^)/3'
_refine_ls_weighting_scheme calc
_refine_ls_wR_factor_gt 0.1339
_refine_ls_wR_factor_ref 0.1540
_reflns_number_gt 3300
_reflns_number_total 4388
_reflns_threshold_expression >2sigma(I)
_cod_data_source_file jo5014383_si_003.cif
_cod_data_source_block 121130c_0m
_cod_depositor_comments
;
The following automatic conversions were performed:

'_symmetry_cell_setting' value 'Triclinic' changed to 'triclinic'
according to
/home/saulius/struct/COD-crude-data--automatic-downloads/rss-feeds/ACS/lib/dictionaries/cif_core.dic
dictionary named 'cif_core.dic' version 2.4.2 from 2011-04-26.

Automatic conversion script
Id: cif_fix_values 2281 2013-09-26 08:29:07Z andrius 

 Adding full bibliography for 4029922--4029923.cif.
;
_cod_original_sg_symbol_H-M P-1
_cod_database_code 4029922

loop_
_symmetry_equiv_pos_as_xyz
'x, y, z'
'-x, -y, -z'

loop_
_atom_site_label
_atom_site_type_symbol
_atom_site_fract_x
_atom_site_fract_y
_atom_site_fract_z
_atom_site_U_iso_or_equiv
_atom_site_adp_type
_atom_site_occupancy
_atom_site_symmetry_multiplicity
_atom_site_calc_flag
_atom_site_refinement_flags
C1 C 0.9505(2) 0.80469(16) 0.02543(11) 0.0437(3) Uani 1 1 d .
N1 N 1.12861(16) 0.73652(14) 0.02260(10) 0.0466(3) Uani 1 1 d .
O1 O 1.2571(3) 0.81348(18) 0.29911(14) 0.1044(6) Uani 1 1 d .
C2 C 0.83036(19) 0.92149(16) 0.10178(11) 0.0443(3) Uani 1 1 d .
N2 N 0.88389(18) 0.76162(15) -0.04548(10) 0.0516(3) Uani 1 1 d .
H2 H 0.7765 0.8228 -0.0491 0.062 Uiso 1 1 calc R
O2 O 1.11448(18) 1.05156(14) 0.27950(11) 0.0718(4) Uani 1 1 d .
C3 C 0.8956(2) 0.96148(16) 0.17807(11) 0.0427(3) Uani 1 1 d .
N3 N 0.4865(2) 1.0373(2) 0.10820(14) 0.0792(5) Uani 1 1 d .
C4 C 1.0808(2) 0.88355(17) 0.17573(12) 0.0466(4) Uani 1 1 d .
C5 C 1.1921(2) 0.77367(17) 0.09545(13) 0.0484(4) Uani 1 1 d .
C6 C 0.9618(2) 0.63302(17) -0.11423(12) 0.0461(4) Uani 1 1 d .
C7 C 0.8499(3) 0.6164(2) -0.17089(14) 0.0614(5) Uani 1 1 d .
H7 H 0.7308 0.6878 -0.1620 0.074 Uiso 1 1 calc R
C8 C 0.9134(3) 0.4949(2) -0.24042(15) 0.0670(5) Uani 1 1 d .
H8 H 0.8366 0.4849 -0.2777 0.080 Uiso 1 1 calc R
C9 C 1.0886(3) 0.38890(19) -0.25494(14) 0.0620(5) Uani 1 1 d .
H9 H 1.1318 0.3078 -0.3025 0.074 Uiso 1 1 calc R
C10 C 1.1990(3) 0.40393(19) -0.19850(15) 0.0629(5) Uani 1 1 d .
H10 H 1.3179 0.3318 -0.2079 0.075 Uiso 1 1 calc R
C11 C 1.1380(2) 0.52410(18) -0.12759(14) 0.0562(4) Uani 1 1 d .
H11 H 1.2146 0.5317 -0.0892 0.067 Uiso 1 1 calc R
C12 C 0.6387(2) 0.98832(18) 0.10652(13) 0.0537(4) Uani 1 1 d .
C13 C 0.7605(2) 1.08010(17) 0.25943(11) 0.0434(3) Uani 1 1 d .
C14 C 0.6822(2) 1.22350(18) 0.23510(13) 0.0533(4) Uani 1 1 d .
H14 H 0.7176 1.2467 0.1685 0.064 Uiso 1 1 calc R
C15 C 0.5512(2) 1.33382(19) 0.30863(14) 0.0584(4) Uani 1 1 d .
H15 H 0.5021 1.4304 0.2909 0.070 Uiso 1 1 calc R
C16 C 0.4923(2) 1.3030(2) 0.40753(13) 0.0566(4) Uani 1 1 d .
C17 C 0.5721(3) 1.1597(2) 0.43154(14) 0.0669(5) Uani 1 1 d .
H17 H 0.5353 1.1365 0.4980 0.080 Uiso 1 1 calc R
C18 C 0.7062(3) 1.0486(2) 0.35905(13) 0.0592(4) Uani 1 1 d .
H18 H 0.7596 0.9529 0.3776 0.071 Uiso 1 1 calc R
C19 C 0.3431(3) 1.4232(3) 0.48506(18) 0.0864(7) Uani 1 1 d .
H19A H 0.3354 1.5180 0.4637 0.130 Uiso 1 1 calc R
H19B H 0.3711 1.4110 0.5508 0.130 Uiso 1 1 calc R
H19C H 0.2279 1.4173 0.4901 0.130 Uiso 1 1 calc R
C20 C 1.1607(2) 0.9104(2) 0.25805(14) 0.0575(4) Uani 1 1 d .
C21 C 1.1779(3) 1.0929(3) 0.3610(2) 0.0993(9) Uani 1 1 d .
H21A H 1.2244 1.0089 0.4001 0.119 Uiso 1 1 calc R
H21B H 1.2769 1.1225 0.3318 0.119 Uiso 1 1 calc R
C22 C 1.0284(4) 1.2135(3) 0.4278(2) 0.1070(9) Uani 1 1 d .
H22A H 0.9787 1.2947 0.3883 0.160 Uiso 1 1 calc R
H22B H 1.0726 1.2446 0.4791 0.160 Uiso 1 1 calc R
H22C H 0.9345 1.1816 0.4605 0.160 Uiso 1 1 calc R
C23 C 1.3952(2) 0.6903(2) 0.08242(17) 0.0688(5) Uani 1 1 d .
H23A H 1.4174 0.6091 0.1247 0.103 Uiso 1 1 calc R
H23B H 1.4445 0.7553 0.1024 0.103 Uiso 1 1 calc R
H23C H 1.4534 0.6534 0.0119 0.103 Uiso 1 1 calc R

loop_
_atom_site_aniso_label
_atom_site_aniso_U_11
_atom_site_aniso_U_22
_atom_site_aniso_U_33
_atom_site_aniso_U_23
_atom_site_aniso_U_13
_atom_site_aniso_U_12
C1 0.0407(7) 0.0423(8) 0.0425(8) -0.0041(6) -0.0078(6) -0.0126(6)
N1 0.0387(6) 0.0458(7) 0.0479(7) -0.0066(5) -0.0073(5) -0.0114(5)
O1 0.1339(15) 0.0776(10) 0.1076(13) 0.0054(9) -0.0838(12) -0.0193(10)
C2 0.0386(7) 0.0430(8) 0.0436(8) -0.0059(6) -0.0076(6) -0.0102(6)
N2 0.0422(7) 0.0487(8) 0.0515(8) -0.0147(6) -0.0130(6) -0.0048(6)
O2 0.0690(8) 0.0636(8) 0.0860(9) -0.0164(7) -0.0375(7) -0.0194(6)
C3 0.0430(8) 0.0403(8) 0.0412(8) -0.0021(6) -0.0078(6) -0.0149(6)
N3 0.0470(8) 0.0867(12) 0.0830(12) -0.0350(9) -0.0198(8) -0.0030(8)
C4 0.0438(8) 0.0456(8) 0.0479(8) -0.0034(6) -0.0126(6) -0.0151(6)
C5 0.0412(8) 0.0449(8) 0.0545(9) -0.0044(7) -0.0118(7) -0.0128(6)
C6 0.0474(8) 0.0439(8) 0.0424(8) -0.0052(6) -0.0076(6) -0.0159(6)
C7 0.0569(10) 0.0577(10) 0.0625(11) -0.0120(8) -0.0197(8) -0.0133(8)
C8 0.0768(13) 0.0651(11) 0.0608(11) -0.0120(9) -0.0237(9) -0.0264(10)
C9 0.0768(12) 0.0468(9) 0.0566(10) -0.0111(7) -0.0076(9) -0.0241(9)
C10 0.0583(10) 0.0461(9) 0.0714(12) -0.0113(8) -0.0077(9) -0.0127(8)
C11 0.0505(9) 0.0485(9) 0.0631(10) -0.0103(8) -0.0129(8) -0.0140(7)
C12 0.0447(8) 0.0528(9) 0.0525(9) -0.0166(7) -0.0122(7) -0.0080(7)
C13 0.0405(7) 0.0456(8) 0.0418(8) -0.0064(6) -0.0080(6) -0.0162(6)
C14 0.0577(9) 0.0476(9) 0.0450(8) -0.0043(7) -0.0034(7) -0.0170(7)
C15 0.0575(10) 0.0467(9) 0.0604(10) -0.0106(7) -0.0063(8) -0.0150(8)
C16 0.0487(9) 0.0619(11) 0.0547(10) -0.0193(8) -0.0015(7) -0.0236(8)
C17 0.0730(12) 0.0790(14) 0.0423(9) -0.0053(8) 0.0014(8) -0.0332(10)
C18 0.0665(11) 0.0559(10) 0.0458(9) 0.0006(7) -0.0063(8) -0.0199(8)
C19 0.0697(13) 0.0887(16) 0.0804(14) -0.0407(12) 0.0144(11) -0.0287(12)
C20 0.0511(9) 0.0591(10) 0.0581(10) -0.0074(8) -0.0198(8) -0.0144(8)
C21 0.0897(16) 0.0994(18) 0.1121(19) -0.0357(15) -0.0526(15) -0.0253(14)
C22 0.115(2) 0.124(2) 0.0858(17) -0.0359(16) -0.0138(15) -0.0577(18)
C23 0.0429(9) 0.0703(12) 0.0807(13) -0.0190(10) -0.0163(8) -0.0094(8)

loop_
_atom_type_symbol
_atom_type_description
_atom_type_scat_dispersion_real
_atom_type_scat_dispersion_imag
_atom_type_scat_source
C C 0.0033 0.0016 'International Tables Vol C Tables 4.2.6.8 and 6.1.1.4'
H H 0.0000 0.0000 'International Tables Vol C Tables 4.2.6.8 and 6.1.1.4'
N N 0.0061 0.0033 'International Tables Vol C Tables 4.2.6.8 and 6.1.1.4'
O O 0.0106 0.0060 'International Tables Vol C Tables 4.2.6.8 and 6.1.1.4'

loop_
_geom_angle_atom_site_label_1
_geom_angle_atom_site_label_2
_geom_angle_atom_site_label_3
_geom_angle
N1 C1 N2 119.62(13)
N1 C1 C2 120.61(13)
N2 C1 C2 119.78(13)
C1 N1 C5 119.54(12)
C3 C2 C1 120.20(13)
C3 C2 C12 119.77(13)
C1 C2 C12 119.74(13)
C1 N2 C6 130.73(13)
C1 N2 H2 114.6
C6 N2 H2 114.6
C20 O2 C21 117.89(17)
C4 C3 C2 117.78(13)
C4 C3 C13 124.41(13)
C2 C3 C13 117.75(12)
C3 C4 C5 118.55(13)
C3 C4 C20 121.88(14)
C5 C4 C20 119.54(14)
N1 C5 C4 123.21(13)
N1 C5 C23 114.19(14)
C4 C5 C23 122.58(14)
C7 C6 C11 118.74(14)
C7 C6 N2 116.19(14)
C11 C6 N2 125.07(14)
C8 C7 C6 120.64(17)
C8 C7 H7 119.7
C6 C7 H7 119.7
C9 C8 C7 120.54(17)
C9 C8 H8 119.7
C7 C8 H8 119.7
C10 C9 C8 119.08(16)
C10 C9 H9 120.5
C8 C9 H9 120.5
C9 C10 C11 121.50(17)
C9 C10 H10 119.3
C11 C10 H10 119.3
C10 C11 C6 119.48(16)
C10 C11 H11 120.3
C6 C11 H11 120.3
N3 C12 C2 177.49(17)
C14 C13 C18 118.46(14)
C14 C13 C3 120.03(14)
C18 C13 C3 121.47(14)
C13 C14 C15 120.81(16)
C13 C14 H14 119.6
C15 C14 H14 119.6
C16 C15 C14 121.25(17)
C16 C15 H15 119.4
C14 C15 H15 119.4
C17 C16 C15 117.64(15)
C17 C16 C19 121.93(18)
C15 C16 C19 120.42(19)
C16 C17 C18 121.67(17)
C16 C17 H17 119.2
C18 C17 H17 119.2
C13 C18 C17 120.14(17)
C13 C18 H18 119.9
C17 C18 H18 119.9
C16 C19 H19A 109.5
C16 C19 H19B 109.5
H19A C19 H19B 109.5
C16 C19 H19C 109.5
H19A C19 H19C 109.5
H19B C19 H19C 109.5
O1 C20 O2 124.04(16)
O1 C20 C4 123.54(17)
O2 C20 C4 112.42(15)
C22 C21 O2 109.70(19)
C22 C21 H21A 109.7
O2 C21 H21A 109.7
C22 C21 H21B 109.7
O2 C21 H21B 109.7
H21A C21 H21B 108.2
C21 C22 H22A 109.5
C21 C22 H22B 109.5
H22A C22 H22B 109.5
C21 C22 H22C 109.5
H22A C22 H22C 109.5
H22B C22 H22C 109.5
C5 C23 H23A 109.5
C5 C23 H23B 109.5
H23A C23 H23B 109.5
C5 C23 H23C 109.5
H23A C23 H23C 109.5
H23B C23 H23C 109.5

loop_
_geom_bond_atom_site_label_1
_geom_bond_atom_site_label_2
_geom_bond_distance
C1 N1 1.3349(18)
C1 N2 1.3596(19)
C1 C2 1.4195(19)
N1 C5 1.3355(19)
O1 C20 1.198(2)
C2 C3 1.396(2)
C2 C12 1.429(2)
N2 C6 1.4136(18)
N2 H2 0.8600
O2 C20 1.313(2)
O2 C21 1.452(2)
C3 C4 1.396(2)
C3 C13 1.4949(19)
N3 C12 1.141(2)
C4 C5 1.402(2)
C4 C20 1.494(2)
C5 C23 1.504(2)
C6 C7 1.385(2)
C6 C11 1.387(2)
C7 C8 1.380(2)
C7 H7 0.9300
C8 C9 1.369(3)
C8 H8 0.9300
C9 C10 1.367(3)
C9 H9 0.9300
C10 C11 1.385(2)
C10 H10 0.9300
C11 H11 0.9300
C13 C14 1.376(2)
C13 C18 1.382(2)
C14 C15 1.386(2)
C14 H14 0.9300
C15 C16 1.379(3)
C15 H15 0.9300
C16 C17 1.375(3)
C16 C19 1.509(2)
C17 C18 1.390(2)
C17 H17 0.9300
C18 H18 0.9300
C19 H19A 0.9600
C19 H19B 0.9600
C19 H19C 0.9600
C21 C22 1.443(3)
C21 H21A 0.9700
C21 H21B 0.9700
C22 H22A 0.9600
C22 H22B 0.9600
C22 H22C 0.9600
C23 H23A 0.9600
C23 H23B 0.9600
C23 H23C 0.9600
